data_7008840
loop_
_publ_author_name
'N\'i Dhubhghaill, Orla M'
'Lennon, Joanne'
'Drew, Michael G. B.'

_publ_section_title
;
 Palladium(II) and platinum(II) complexes with tridentate
 iminophosphine ligands; synthesis and structural studies.
;
_journal_issue 19
_journal_name_full 'Dalton transactions (Cambridge, England : 2003)'
_journal_page_first 3213
_journal_page_last 3220
_journal_paper_doi 10.1039/b509834c
_journal_year 2005
_chemical_formula_sum 'C25 H18 Br Cl N O P Pd'
_chemical_formula_weight 601.13
_chemical_name_systematic
;
?
;
_space_group_IT_number 14
_symmetry_cell_setting monoclinic
_symmetry_space_group_name_Hall '-P 2yn'
_symmetry_space_group_name_H-M 'P 1 21/n 1'
_atom_sites_solution_hydrogens constr
_atom_sites_solution_primary direct
_atom_sites_solution_secondary difmap
_audit_creation_method SHELXL-97
_cell_angle_alpha 90.00
_cell_angle_beta 99.035(10)
_cell_angle_gamma 90.00
_cell_formula_units_Z 4
_cell_length_a 12.193(14)
_cell_length_b 12.369(14)
_cell_length_c 15.176(16)
_cell_measurement_reflns_used all
_cell_measurement_temperature 293(2)
_cell_measurement_theta_max 25.98
_cell_measurement_theta_min 2.00
_cell_volume 2260(4)
_computing_cell_refinement XDS
_computing_data_collection 'XDS (Kabsch, 1991)'
_computing_data_reduction XDS
_computing_molecular_graphics PLATON(Spek,1994)
_computing_structure_refinement 'SHELXL-93 (Sheldrick, 1993)'
_computing_structure_solution 'SHELXS-86 (Sheldrick, 1990)'
_diffrn_ambient_temperature 293(2)
_diffrn_measurement_device 'Marresearch Image Plate'
_diffrn_measurement_method '95 frames at 2^o intervals, counting time 2 min.'
_diffrn_radiation_monochromator graphite
_diffrn_radiation_source 'fine-focus sealed tube'
_diffrn_radiation_type MoK\a
_diffrn_radiation_wavelength 0.71073
_diffrn_reflns_av_R_equivalents 0.1328
_diffrn_reflns_av_sigmaI/netI 0.1066
_diffrn_reflns_limit_h_max 13
_diffrn_reflns_limit_h_min -15
_diffrn_reflns_limit_k_max 15
_diffrn_reflns_limit_k_min -13
_diffrn_reflns_limit_l_max 18
_diffrn_reflns_limit_l_min -18
_diffrn_reflns_number 12226
_diffrn_reflns_theta_max 25.94
_diffrn_reflns_theta_min 2.59
_exptl_absorpt_coefficient_mu 2.796
_exptl_absorpt_correction_T_max 1.000
_exptl_absorpt_correction_T_min 0.158
_exptl_absorpt_correction_type DIFABS
_exptl_crystal_colour dark-red
_exptl_crystal_density_diffrn 1.766
_exptl_crystal_density_method 'not measured'
_exptl_crystal_description parallelopiped
_exptl_crystal_F_000 1184
_exptl_crystal_size_max 0.30
_exptl_crystal_size_mid 0.25
_exptl_crystal_size_min 0.20
_refine_diff_density_max 1.649
_refine_diff_density_min -1.452
_refine_diff_density_rms 0.177
_refine_ls_extinction_coef 0.0067(8)
_refine_ls_extinction_expression Fc^*^=kFc[1+0.001xFc^2^\l^3^/sin(2\q)]^-1/4^
_refine_ls_extinction_method SHELXL
_refine_ls_goodness_of_fit_all 1.117
_refine_ls_goodness_of_fit_obs 1.157
_refine_ls_matrix_type full
_refine_ls_number_parameters 281
_refine_ls_number_reflns 4346
_refine_ls_number_restraints 0
_refine_ls_restrained_S_all 1.117
_refine_ls_restrained_S_obs 1.157
_refine_ls_R_factor_all 0.0878
_refine_ls_R_factor_obs 0.0718
_refine_ls_shift/esd_max 0.000
_refine_ls_shift/esd_mean 0.000
_refine_ls_structure_factor_coef Fsqd
_refine_ls_weighting_details 'w=1/[\s^2^(Fo^2^)+(0.0763P)^2^+4.9394P] where P=(Fo^2^+2Fc^2^)/3'
_refine_ls_weighting_scheme calc
_refine_ls_wR_factor_all 0.1748
_refine_ls_wR_factor_obs 0.1658
_reflns_number_observed 3667
_reflns_number_total 4346
_reflns_observed_criterion >2sigma(I)
_cod_data_source_file b509834c.txt
_cod_data_source_block 3
_cod_depositor_comments
;
The following automatic conversions were performed:

'_refine_ls_weighting_scheme' value 'calc
w=1/[\s^2^(Fo^2^)+(0.0763P)^2^+4.9394P] where P=(Fo^2^+2Fc^2^)/3' was
changed to 'calc'. New tag '_refine_ls_weighting_details' was
created. The value of the new tag was set to
'w=1/[\s^2^(Fo^2^)+(0.0763P)^2^+4.9394P] where P=(Fo^2^+2Fc^2^)/3'.

Automatic conversion script
Id: cif_fix_values 3143 2015-03-26 13:38:13Z robertas 
;
_cod_original_sg_symbol_H-M P21/n
_cod_database_code 7008840

loop_
_symmetry_equiv_pos_as_xyz
'x, y, z'
'-x+1/2, y+1/2, -z+1/2'
'-x, -y, -z'
'x-1/2, -y-1/2, z-1/2'

loop_
_atom_site_label
_atom_site_type_symbol
_atom_site_fract_x
_atom_site_fract_y
_atom_site_fract_z
_atom_site_U_iso_or_equiv
_atom_site_adp_type
_atom_site_occupancy
_atom_site_calc_flag
_atom_site_refinement_flags
_atom_site_disorder_assembly
Pd1 Pd 0.14588(4) 0.73822(4) 0.37841(3) 0.0183(2) Uani 1 d . .
Br45 Br -0.41371(7) 0.96576(9) 0.23423(7) 0.0554(3) Uani 1 d . .
P1 P 0.23379(14) 0.59112(15) 0.34731(11) 0.0215(4) Uani 1 d . .
Cl1 Cl 0.2515(2) 0.7515(2) 0.51853(12) 0.0368(5) Uani 1 d . .
N41 N 0.0568(5) 0.7174(5) 0.2558(4) 0.0236(12) Uani 1 d . .
N42 C -0.0420(6) 0.7561(6) 0.2367(5) 0.026(2) Uani 1 d . .
O49 O 0.0555(4) 0.8721(4) 0.4020(3) 0.0290(11) Uani 1 d . .
C11 C 0.3829(6) 0.5909(6) 0.3642(5) 0.029(2) Uani 1 d . .
C12 C 0.4454(7) 0.4982(8) 0.3850(6) 0.042(2) Uani 1 d . .
C13 C 0.5601(7) 0.5022(10) 0.3901(6) 0.052(3) Uani 1 d . .
C14 C 0.6110(8) 0.5972(12) 0.3728(7) 0.065(3) Uani 1 d . .
C15 C 0.5502(9) 0.6876(11) 0.3548(8) 0.068(3) Uani 1 d . .
C16 C 0.4369(7) 0.6884(9) 0.3498(7) 0.051(2) Uani 1 d . .
C21 C 0.1864(6) 0.4689(6) 0.3945(5) 0.0256(15) Uani 1 d . .
C22 C 0.1861(7) 0.3689(7) 0.3497(6) 0.039(2) Uani 1 d . .
C23 C 0.1434(10) 0.2785(7) 0.3844(7) 0.053(3) Uani 1 d . .
C24 C 0.0979(9) 0.2833(8) 0.4633(6) 0.052(3) Uani 1 d . .
C25 C 0.1009(8) 0.3797(8) 0.5071(6) 0.045(2) Uani 1 d . .
C26 C 0.1438(6) 0.4730(7) 0.4739(5) 0.031(2) Uani 1 d . .
C31 C 0.1912(6) 0.5835(5) 0.2271(4) 0.0218(14) Uani 1 d . .
C32 C 0.2402(7) 0.5190(7) 0.1698(5) 0.032(2) Uani 1 d . .
C33 C 0.2028(8) 0.5204(7) 0.0795(5) 0.040(2) Uani 1 d . .
C34 C 0.1160(8) 0.5862(7) 0.0456(5) 0.039(2) Uani 1 d . .
C35 C 0.0650(7) 0.6536(7) 0.1025(5) 0.033(2) Uani 1 d . .
C36 C 0.1028(6) 0.6512(6) 0.1930(4) 0.0227(14) Uani 1 d . .
C43 C -0.0979(5) 0.8318(5) 0.2845(4) 0.0205(14) Uani 1 d . .
C44 C -0.2090(6) 0.8556(6) 0.2495(5) 0.027(2) Uani 1 d . .
C45 C -0.2632(6) 0.9373(7) 0.2827(5) 0.032(2) Uani 1 d . .
C46 C -0.2098(7) 1.0014(7) 0.3515(5) 0.037(2) Uani 1 d . .
C47 C -0.1030(7) 0.9799(7) 0.3882(5) 0.037(2) Uani 1 d . .
C48 C -0.0431(6) 0.8929(6) 0.3592(4) 0.0217(14) Uani 1 d . .
H12 H 0.4107(7) 0.4336(8) 0.3955(6) 0.050 Uiso 1 calc R .
H13 H 0.6024(7) 0.4405(10) 0.4053(6) 0.062 Uiso 1 calc R .
H14 H 0.6873(8) 0.5990(12) 0.3734(7) 0.078 Uiso 1 calc R .
H15 H 0.5863(9) 0.7519(11) 0.3455(8) 0.082 Uiso 1 calc R .
H16 H 0.3967(7) 0.7519(9) 0.3373(7) 0.062 Uiso 1 calc R .
H22 H 0.2149(7) 0.3642(7) 0.2967(6) 0.047 Uiso 1 calc R .
H23 H 0.1447(10) 0.2128(7) 0.3549(7) 0.063 Uiso 1 calc R .
H24 H 0.0665(9) 0.2225(8) 0.4853(6) 0.063 Uiso 1 calc R .
H25 H 0.0735(8) 0.3833(8) 0.5609(6) 0.055 Uiso 1 calc R .
H26 H 0.1438(6) 0.5378(7) 0.5049(5) 0.037 Uiso 1 calc R .
H32 H 0.2992(7) 0.4743(7) 0.1926(5) 0.038 Uiso 1 calc R .
H33 H 0.2363(8) 0.4767(7) 0.0415(5) 0.048 Uiso 1 calc R .
H34 H 0.0904(8) 0.5865(7) -0.0155(5) 0.047 Uiso 1 calc R .
H35 H 0.0068(7) 0.6989(7) 0.0792(5) 0.040 Uiso 1 calc R .
H42 H -0.0829(6) 0.7309(6) 0.1838(5) 0.031 Uiso 1 calc R .
H44 H -0.2456(6) 0.8143(6) 0.2028(5) 0.033 Uiso 1 calc R .
H46 H -0.2472(7) 1.0592(7) 0.3725(5) 0.045 Uiso 1 calc R .
H47 H -0.0684(7) 1.0239(7) 0.4340(5) 0.044 Uiso 1 calc R .

loop_
_atom_site_aniso_label
_atom_site_aniso_U_11
_atom_site_aniso_U_22
_atom_site_aniso_U_33
_atom_site_aniso_U_23
_atom_site_aniso_U_13
_atom_site_aniso_U_12
Pd1 0.0193(3) 0.0149(3) 0.0186(3) -0.0009(2) -0.0036(2) 0.0023(2)
Br45 0.0292(5) 0.0582(7) 0.0739(7) -0.0047(5) -0.0068(4) 0.0226(5)
Cl1 0.0458(12) 0.0324(10) 0.0254(9) -0.0024(7) -0.0156(8) 0.0035(9)
P1 0.0186(8) 0.0212(9) 0.0234(8) 0.0020(7) -0.0006(6) 0.0055(7)
N41 0.025(3) 0.020(3) 0.025(3) 0.003(2) 0.004(2) 0.000(3)
N42 0.027(4) 0.028(4) 0.022(3) -0.007(3) -0.002(3) 0.001(3)
O49 0.032(3) 0.020(2) 0.031(3) -0.010(2) -0.006(2) 0.004(2)
C11 0.022(3) 0.030(4) 0.033(4) -0.002(3) -0.002(3) 0.003(3)
C12 0.032(4) 0.044(5) 0.048(5) -0.003(4) 0.004(4) 0.009(4)
C13 0.027(4) 0.071(7) 0.054(5) -0.017(5) -0.003(4) 0.023(5)
C14 0.024(4) 0.108(11) 0.064(7) -0.009(7) 0.006(4) -0.002(6)
C15 0.035(5) 0.071(8) 0.096(9) 0.011(7) 0.001(5) -0.004(6)
C16 0.027(4) 0.056(6) 0.069(6) 0.020(5) -0.003(4) -0.002(5)
C21 0.019(3) 0.022(4) 0.035(4) 0.006(3) 0.000(3) 0.003(3)
C22 0.045(5) 0.029(4) 0.045(5) 0.005(4) 0.016(4) 0.004(4)
C23 0.080(8) 0.020(4) 0.063(6) 0.001(4) 0.027(6) -0.001(5)
C24 0.071(7) 0.035(5) 0.054(6) 0.017(4) 0.017(5) -0.001(5)
C25 0.045(5) 0.045(5) 0.049(5) 0.006(4) 0.017(4) -0.011(5)
C26 0.029(4) 0.032(4) 0.032(4) -0.002(3) 0.006(3) -0.001(4)
C31 0.023(3) 0.018(3) 0.024(3) -0.002(3) 0.005(3) 0.001(3)
C32 0.030(4) 0.034(4) 0.032(4) -0.002(3) 0.010(3) 0.003(4)
C33 0.056(5) 0.040(5) 0.027(4) -0.008(3) 0.016(4) 0.012(4)
C34 0.053(5) 0.044(5) 0.019(3) -0.006(3) 0.004(3) 0.011(4)
C35 0.036(4) 0.040(4) 0.020(3) -0.005(3) -0.007(3) 0.015(4)
C36 0.024(3) 0.022(3) 0.024(3) -0.003(3) 0.008(3) -0.001(3)
C43 0.019(3) 0.019(3) 0.023(3) 0.000(3) 0.002(3) 0.009(3)
C44 0.023(4) 0.025(4) 0.030(4) -0.001(3) -0.007(3) 0.004(3)
C45 0.024(4) 0.042(5) 0.031(4) 0.001(3) 0.008(3) 0.013(4)
C46 0.047(5) 0.033(4) 0.033(4) 0.003(3) 0.009(3) 0.025(4)
C47 0.046(5) 0.030(4) 0.031(4) -0.010(3) -0.006(3) 0.018(4)
C48 0.023(3) 0.022(3) 0.017(3) -0.001(3) -0.005(2) 0.002(3)

loop_
_atom_type_symbol
_atom_type_description
_atom_type_scat_dispersion_real
_atom_type_scat_dispersion_imag
_atom_type_scat_source
C C 0.0033 0.0016 'International Tables Vol C Tables 4.2.6.8 and 6.1.1.4'
H H 0.0000 0.0000 'International Tables Vol C Tables 4.2.6.8 and 6.1.1.4'
N N 0.0061 0.0033 'International Tables Vol C Tables 4.2.6.8 and 6.1.1.4'
O O 0.0106 0.0060 'International Tables Vol C Tables 4.2.6.8 and 6.1.1.4'
Pd Pd -0.9988 1.0072 'International Tables Vol C Tables 4.2.6.8 and 6.1.1.4'
P P 0.1023 0.0942 'International Tables Vol C Tables 4.2.6.8 and 6.1.1.4'
Br Br -0.2901 2.4595 'International Tables Vol C Tables 4.2.6.8 and 6.1.1.4'
Cl Cl 0.1484 0.1585 'International Tables Vol C Tables 4.2.6.8 and 6.1.1.4'

loop_
_geom_angle_atom_site_label_1
_geom_angle_atom_site_label_2
_geom_angle_atom_site_label_3
_geom_angle
_geom_angle_site_symmetry_1
_geom_angle_site_symmetry_3
_geom_angle_publ_flag
N41 Pd1 O49 92.2(2) . . ?
N41 Pd1 P1 84.6(2) . . ?
O49 Pd1 P1 176.45(14) . . ?
N41 Pd1 Cl1 176.6(2) . . ?
O49 Pd1 Cl1 91.08(15) . . ?
P1 Pd1 Cl1 92.08(8) . . ?
N41 N42 C43 129.5(6) . . ?
C44 C43 N42 117.1(6) . . ?
C44 C43 C48 119.3(6) . . ?
N42 C43 C48 123.2(6) . . ?
C45 C44 C43 121.1(7) . . ?
C44 C45 C46 120.6(7) . . ?
C44 C45 Br45 119.7(6) . . ?
C46 C45 Br45 119.7(6) . . ?
C47 C46 C45 120.1(7) . . ?
C46 C47 C48 122.1(7) . . ?
O49 C48 C47 118.6(6) . . ?
O49 C48 C43 124.7(6) . . ?
C47 C48 C43 116.7(6) . . ?
N42 N41 C36 120.8(6) . . ?
N42 N41 Pd1 120.7(5) . . ?
C36 N41 Pd1 118.3(5) . . ?
C48 O49 Pd1 123.5(4) . . ?
C11 P1 C21 108.8(3) . . ?
C11 P1 C31 105.4(3) . . ?
C21 P1 C31 107.2(3) . . ?
C11 P1 Pd1 119.2(3) . . ?
C21 P1 Pd1 114.2(3) . . ?
C31 P1 Pd1 100.7(2) . . ?
C32 C31 C36 119.8(6) . . ?
C32 C31 P1 125.2(6) . . ?
C36 C31 P1 115.0(5) . . ?
C35 C36 C31 119.9(6) . . ?
C35 C36 N41 123.0(7) . . ?
C31 C36 N41 117.0(6) . . ?
C36 C35 C34 119.1(7) . . ?
C33 C34 C35 120.6(7) . . ?
C32 C33 C34 119.9(7) . . ?
C31 C32 C33 120.7(7) . . ?
C12 C11 C16 119.4(7) . . ?
C12 C11 P1 122.8(6) . . ?
C16 C11 P1 117.7(6) . . ?
C13 C12 C11 119.7(9) . . ?
C14 C13 C12 120.1(10) . . ?
C15 C14 C13 120.0(9) . . ?
C14 C15 C16 122.3(12) . . ?
C15 C16 C11 118.5(10) . . ?
C26 C21 C22 118.5(7) . . ?
C26 C21 P1 120.1(6) . . ?
C22 C21 P1 121.3(6) . . ?
C23 C22 C21 120.1(8) . . ?
C22 C23 C24 121.3(9) . . ?
C25 C24 C23 118.1(8) . . ?
C24 C25 C26 122.0(8) . . ?
C21 C26 C25 119.8(8) . . ?

loop_
_geom_bond_atom_site_label_1
_geom_bond_atom_site_label_2
_geom_bond_distance
_geom_bond_site_symmetry_2
_geom_bond_publ_flag
Pd1 N41 2.018(6) . ?
Pd1 O49 2.051(5) . ?
Pd1 P1 2.200(3) . ?
Pd1 Cl1 2.312(3) . ?
N42 N41 1.287(10) . ?
N42 C43 1.423(9) . ?
C43 C44 1.406(9) . ?
C43 C48 1.436(9) . ?
C44 C45 1.347(10) . ?
C45 C46 1.389(12) . ?
C45 Br45 1.900(8) . ?
C46 C47 1.360(12) . ?
C47 C48 1.410(10) . ?
C48 O49 1.300(8) . ?
N41 C36 1.435(9) . ?
P1 C11 1.796(8) . ?
P1 C21 1.806(7) . ?
P1 C31 1.819(7) . ?
C31 C32 1.383(10) . ?
C31 C36 1.399(10) . ?
C36 C35 1.379(10) . ?
C35 C34 1.413(10) . ?
C34 C33 1.370(12) . ?
C33 C32 1.375(11) . ?
C11 C12 1.385(12) . ?
C11 C16 1.407(13) . ?
C12 C13 1.389(12) . ?
C13 C14 1.37(2) . ?
C14 C15 1.35(2) . ?
C15 C16 1.372(13) . ?
C21 C26 1.386(10) . ?
C21 C22 1.411(11) . ?
C22 C23 1.373(12) . ?
C23 C24 1.398(12) . ?
C24 C25 1.362(13) . ?
C25 C26 1.394(12) . ?
